data_4347720
loop_
_publ_author_name
'Al-Balushi, Rayya A'
'Haque, Ashanul'
'Jayapal, Maharaja'
'Al-Suti, Mohammed K'
'Husband, John'
'Khan, Muhammad S.'
'Koentjoro, Olivia F.'
'Molloy, Kieran C.'
'Skelton, Jonathan M.'
'Raithby, Paul R.'

_publ_section_title
;
 Experimental and Theoretical Investigation for the Level of Conjugation
 in Carbazole-Based Precursors and Their Mono-, Di-, and Polynuclear
 Pt(II) Complexes.
;
_journal_issue 13
_journal_name_full 'Inorganic chemistry'
_journal_page_first 6465
_journal_page_last 6480
_journal_paper_doi 10.1021/acs.inorgchem.6b00523
_journal_volume 55
_journal_year 2016
_chemical_formula_moiety 'C22 H25 N Si2'
_chemical_formula_sum 'C22 H25 N Si2'
_chemical_formula_weight 359.61
_space_group_IT_number 4
_space_group_name_Hall 'P 2yb'
_space_group_name_H-M_alt 'P 1 21 1'
_symmetry_cell_setting monoclinic
_symmetry_space_group_name_H-M 'P 1 21 1'
_atom_sites_solution_hydrogens geom
_atom_sites_solution_primary direct
_atom_sites_solution_secondary difmap
_audit_creation_method SHELXL-97
_cell_angle_alpha 90.00
_cell_angle_beta 90.271(2)
_cell_angle_gamma 90.00
_cell_formula_units_Z 2
_cell_length_a 6.1804(2)
_cell_length_b 10.9724(4)
_cell_length_c 16.4113(5)
_cell_measurement_reflns_used 41196
_cell_measurement_temperature 150(2)
_cell_measurement_theta_max 25.028
_cell_measurement_theta_min 2.910
_cell_volume 1112.90(6)
_computing_cell_refinement 'HKL Scalepack (Otwinowski & Minor, 1997)'
_computing_data_collection 'Collect (Nonius BV, 1997-2000)'
_computing_data_reduction
;
 DENZO-SCALEPACK Z. Otwinowski and W. Minor, " 
 Processing of X-ray Diffraction Data Collected in Oscillation Mode ", 
 Methods in Enzymology, Volume 276: Macromolecular Crystallography, 
 part A, p.307-326, 1997,C.W. Carter, Jr. & R. M. Sweet, Eds., Academic Press.
;
_computing_molecular_graphics 'ORTEP3 for Windows - Farrugia, L. J. J. Appl. Crystallogr. 1997, 30, 565'
_computing_publication_material
;
 'WinGX publication routines, Farrugia, 
 L. J., J. Appl. Crystallogr., 1999, 32, 837-838
;
_computing_structure_refinement
;
 Sheldrick GM (2008) Acta Crystallogr A64:112--122 and 
 C. B. H\"ubschle, G. M. Sheldrick and B. Dittrich
 ShelXle: a Qt graphical user interface for SHELXL
 J. Appl. Cryst., 44, (2011) 1281-1284.
;
_computing_structure_solution
; 
 SIR97- Altomare A., Burla M.C., Camalli M., Cascarano G.L., Giacovazzo C. , 
 Guagliardi A., Moliterni A.G.G., Polidori G.,Spagna R. 
 (1999) J. Appl. Cryst. 32, 115-119
;
_diffrn_ambient_temperature 150(2)
_diffrn_measured_fraction_theta_full 0.980
_diffrn_measured_fraction_theta_max 0.980
_diffrn_measurement_device_type 'Nonius Kappa CCD'
_diffrn_measurement_method '476 1.1 degree images with \f and \w scans'
_diffrn_radiation_monochromator graphite
_diffrn_radiation_source 'fine-focus sealed tube'
_diffrn_radiation_type MoK\a
_diffrn_radiation_wavelength 0.71073
_diffrn_reflns_av_R_equivalents 0.0928
_diffrn_reflns_av_sigmaI/netI 0.0685
_diffrn_reflns_limit_h_max 7
_diffrn_reflns_limit_h_min -7
_diffrn_reflns_limit_k_max 13
_diffrn_reflns_limit_k_min -13
_diffrn_reflns_limit_l_max 19
_diffrn_reflns_limit_l_min -19
_diffrn_reflns_number 12451
_diffrn_reflns_theta_full 25.06
_diffrn_reflns_theta_max 25.06
_diffrn_reflns_theta_min 3.53
_diffrn_standards_decay_% 0
_diffrn_standards_number 0
_exptl_absorpt_coefficient_mu 0.163
_exptl_absorpt_correction_T_max 0.9839
_exptl_absorpt_correction_T_min 0.9084
_exptl_absorpt_correction_type multi-scan
_exptl_absorpt_process_details
;
multi-scan from symmetry-related measurements 
Sortav (Blessing 1995)
;
_exptl_crystal_colour colourless
_exptl_crystal_density_diffrn 1.073
_exptl_crystal_density_method 'not measured'
_exptl_crystal_description plate
_exptl_crystal_F_000 384
_exptl_crystal_size_max 0.60
_exptl_crystal_size_mid 0.60
_exptl_crystal_size_min 0.10
_refine_diff_density_max 0.299
_refine_diff_density_min -0.187
_refine_diff_density_rms 0.048
_refine_ls_abs_structure_details 'Flack H D (1983), Acta Cryst. A39, 876-881'
_refine_ls_abs_structure_Flack -0.20(15)
_refine_ls_extinction_method none
_refine_ls_goodness_of_fit_ref 1.160
_refine_ls_hydrogen_treatment mixed
_refine_ls_matrix_type full
_refine_ls_number_parameters 236
_refine_ls_number_reflns 3795
_refine_ls_number_restraints 2
_refine_ls_restrained_S_all 1.160
_refine_ls_R_factor_all 0.0602
_refine_ls_R_factor_gt 0.0559
_refine_ls_shift/su_max 0.000
_refine_ls_shift/su_mean 0.000
_refine_ls_structure_factor_coef Fsqd
_refine_ls_weighting_details 'calc w=1/[\s^2^(Fo^2^)+(0.0488P)^2^+0.5113P] where P=(Fo^2^+2Fc^2^)/3'
_refine_ls_weighting_scheme calc
_refine_ls_wR_factor_gt 0.1297
_refine_ls_wR_factor_ref 0.1313
_reflns_number_gt 3584
_reflns_number_total 3795
_reflns_threshold_expression >2sigma(I)
_cod_data_source_file ic6b00523_si_001.cif
_cod_data_source_block k12kcm50
_cod_original_sg_symbol_H-M 'P 21'
_cod_database_code 4347720

loop_
_symmetry_equiv_pos_as_xyz
'x, y, z'
'-x, y+1/2, -z'

loop_
_atom_site_label
_atom_site_type_symbol
_atom_site_fract_x
_atom_site_fract_y
_atom_site_fract_z
_atom_site_U_iso_or_equiv
_atom_site_adp_type
_atom_site_occupancy
_atom_site_symmetry_multiplicity
_atom_site_calc_flag
_atom_site_refinement_flags
N N 0.6448(4) 0.4859(2) 0.00107(16) 0.0294(6) Uani 1 1 d D
H H 0.652(4) 0.455(3) -0.0471(12) 0.009(6) Uiso 1 1 d D
Si1 Si -0.19633(15) 0.45312(9) 0.41531(6) 0.0386(3) Uani 1 1 d .
Si2 Si 1.40233(14) 1.02611(9) 0.25273(5) 0.0340(2) Uani 1 1 d .
C1 C 0.4895(5) 0.4668(3) 0.05944(18) 0.0274(6) Uani 1 1 d .
C2 C 0.3116(5) 0.3887(3) 0.05871(19) 0.0313(7) Uani 1 1 d .
H2 H 0.2827 0.3369 0.0136 0.038 Uiso 1 1 calc R
C3 C 0.1798(5) 0.3895(3) 0.12581(18) 0.0322(7) Uani 1 1 d .
H3 H 0.0576 0.3370 0.1264 0.039 Uiso 1 1 calc R
C4 C 0.2181(5) 0.4647(3) 0.19342(18) 0.0302(7) Uani 1 1 d .
C5 C 0.0764(5) 0.4635(3) 0.2628(2) 0.0335(7) Uani 1 1 d .
C6 C -0.0399(5) 0.4624(4) 0.3213(2) 0.0391(8) Uani 1 1 d .
C7 C -0.3959(10) 0.3277(6) 0.4038(4) 0.096(2) Uani 1 1 d .
H7A H -0.4858 0.3232 0.4527 0.144 Uiso 1 1 calc R
H7B H -0.3193 0.2503 0.3965 0.144 Uiso 1 1 calc R
H7C H -0.4879 0.3435 0.3562 0.144 Uiso 1 1 calc R
C8 C -0.0091(9) 0.4259(9) 0.4986(3) 0.122(3) Uani 1 1 d .
H8A H -0.0841 0.4368 0.5506 0.183 Uiso 1 1 calc R
H8B H 0.1115 0.4836 0.4952 0.183 Uiso 1 1 calc R
H8C H 0.0467 0.3424 0.4951 0.183 Uiso 1 1 calc R
C9 C -0.3519(11) 0.5970(5) 0.4314(3) 0.096(2) Uani 1 1 d .
H9A H -0.4205 0.5950 0.4851 0.144 Uiso 1 1 calc R
H9B H -0.4634 0.6047 0.3891 0.144 Uiso 1 1 calc R
H9C H -0.2533 0.6668 0.4285 0.144 Uiso 1 1 calc R
C10 C 0.3979(5) 0.5429(3) 0.19347(18) 0.0296(7) Uani 1 1 d .
H10 H 0.4264 0.5943 0.2389 0.035 Uiso 1 1 calc R
C11 C 0.5327(4) 0.5442(3) 0.12662(17) 0.0257(6) Uani 1 1 d .
C12 C 0.7251(5) 0.6122(3) 0.10573(17) 0.0255(6) Uani 1 1 d .
C13 C 0.8487(5) 0.6997(3) 0.14666(19) 0.0283(7) Uani 1 1 d .
H13 H 0.8061 0.7284 0.1988 0.034 Uiso 1 1 calc R
C14 C 1.0352(5) 0.7442(3) 0.10990(19) 0.0295(7) Uani 1 1 d .
C15 C 1.1652(5) 0.8333(3) 0.15336(19) 0.0322(7) Uani 1 1 d .
C16 C 1.2686(5) 0.9087(3) 0.1904(2) 0.0347(8) Uani 1 1 d .
C17 C 1.1830(6) 1.1224(4) 0.2959(3) 0.0532(10) Uani 1 1 d .
H17A H 1.2445 1.1786 0.3362 0.080 Uiso 1 1 calc R
H17B H 1.0751 1.0702 0.3221 0.080 Uiso 1 1 calc R
H17C H 1.1139 1.1692 0.2520 0.080 Uiso 1 1 calc R
C18 C 1.5847(7) 1.1157(4) 0.1863(3) 0.0574(11) Uani 1 1 d .
H18A H 1.6518 1.1813 0.2181 0.086 Uiso 1 1 calc R
H18B H 1.5012 1.1508 0.1412 0.086 Uiso 1 1 calc R
H18C H 1.6976 1.0622 0.1646 0.086 Uiso 1 1 calc R
C19 C 1.5604(7) 0.9481(5) 0.3340(2) 0.0563(10) Uani 1 1 d .
H19A H 1.6145 1.0087 0.3730 0.084 Uiso 1 1 calc R
H19B H 1.6827 0.9049 0.3096 0.084 Uiso 1 1 calc R
H19C H 1.4672 0.8897 0.3623 0.084 Uiso 1 1 calc R
C20 C 1.0979(5) 0.7020(3) 0.03293(19) 0.0316(7) Uani 1 1 d .
H20 H 1.2269 0.7326 0.0092 0.038 Uiso 1 1 calc R
C21 C 0.9762(5) 0.6168(3) -0.0093(2) 0.0311(7) Uani 1 1 d .
H21 H 1.0183 0.5892 -0.0617 0.037 Uiso 1 1 calc R
C22 C 0.7898(5) 0.5729(3) 0.02790(18) 0.0273(7) Uani 1 1 d .

loop_
_atom_site_aniso_label
_atom_site_aniso_U_11
_atom_site_aniso_U_22
_atom_site_aniso_U_33
_atom_site_aniso_U_23
_atom_site_aniso_U_13
_atom_site_aniso_U_12
N 0.0376(14) 0.0263(15) 0.0243(14) -0.0032(10) 0.0054(11) 0.0015(10)
Si1 0.0399(5) 0.0422(5) 0.0338(5) -0.0031(5) 0.0108(4) -0.0053(5)
Si2 0.0313(4) 0.0376(5) 0.0332(5) 0.0019(4) 0.0003(3) -0.0074(4)
C1 0.0283(15) 0.0231(15) 0.0308(15) 0.0032(13) 0.0023(12) 0.0048(13)
C2 0.0408(18) 0.0198(15) 0.0333(16) 0.0003(14) -0.0030(14) -0.0013(14)
C3 0.0342(16) 0.0322(17) 0.0302(17) 0.0038(14) -0.0026(13) -0.0042(14)
C4 0.0293(15) 0.0291(16) 0.0323(16) 0.0065(14) 0.0041(12) 0.0005(14)
C5 0.0346(17) 0.0270(16) 0.0390(17) 0.0006(15) 0.0010(14) -0.0026(15)
C6 0.0444(19) 0.0345(18) 0.0385(18) 0.0027(17) 0.0083(15) -0.0079(17)
C7 0.102(4) 0.095(4) 0.091(4) -0.012(3) 0.046(3) -0.058(4)
C8 0.070(3) 0.256(10) 0.042(2) 0.004(4) 0.006(2) 0.032(5)
C9 0.135(5) 0.076(4) 0.078(4) -0.004(3) 0.046(4) 0.037(4)
C10 0.0340(15) 0.0269(16) 0.0279(16) 0.0015(13) 0.0031(12) -0.0010(13)
C11 0.0274(14) 0.0215(15) 0.0283(15) 0.0011(13) 0.0008(11) 0.0044(13)
C12 0.0276(15) 0.0247(15) 0.0243(15) 0.0016(12) 0.0041(12) 0.0037(12)
C13 0.0319(16) 0.0269(15) 0.0263(15) -0.0019(13) 0.0028(12) 0.0019(13)
C14 0.0303(16) 0.0271(16) 0.0312(16) 0.0061(13) -0.0004(13) -0.0019(13)
C15 0.0322(17) 0.0343(18) 0.0300(17) 0.0085(14) 0.0054(13) -0.0003(14)
C16 0.0364(17) 0.0364(19) 0.0314(17) 0.0077(15) 0.0042(14) -0.0087(15)
C17 0.045(2) 0.046(2) 0.068(3) -0.005(2) -0.0011(19) -0.0021(19)
C18 0.054(2) 0.065(3) 0.053(2) 0.005(2) 0.0026(19) -0.023(2)
C19 0.060(2) 0.061(3) 0.048(2) 0.003(2) -0.0138(18) 0.001(2)
C20 0.0276(16) 0.0298(17) 0.0375(18) 0.0066(14) 0.0058(13) 0.0041(13)
C21 0.0364(17) 0.0279(16) 0.0291(16) 0.0017(13) 0.0077(13) 0.0041(14)
C22 0.0284(15) 0.0229(15) 0.0306(16) 0.0039(12) -0.0001(13) 0.0054(12)

loop_
_atom_type_symbol
_atom_type_description
_atom_type_scat_dispersion_real
_atom_type_scat_dispersion_imag
_atom_type_scat_source
C C 0.0033 0.0016 'International Tables Vol C Tables 4.2.6.8 and 6.1.1.4'
H H 0.0000 0.0000 'International Tables Vol C Tables 4.2.6.8 and 6.1.1.4'
N N 0.0061 0.0033 'International Tables Vol C Tables 4.2.6.8 and 6.1.1.4'
Si Si 0.0817 0.0704 'International Tables Vol C Tables 4.2.6.8 and 6.1.1.4'

loop_
_geom_angle_atom_site_label_1
_geom_angle_atom_site_label_2
_geom_angle_atom_site_label_3
_geom_angle
C1 N C22 109.7(3)
C1 N H 128.2(18)
C22 N H 121.9(18)
C8 Si1 C6 107.9(2)
C8 Si1 C7 112.1(4)
C6 Si1 C7 108.0(2)
C8 Si1 C9 111.1(4)
C6 Si1 C9 110.3(2)
C7 Si1 C9 107.4(3)
C16 Si2 C18 108.49(18)
C16 Si2 C19 108.07(19)
C18 Si2 C19 110.3(2)
C16 Si2 C17 106.46(17)
C18 Si2 C17 111.6(2)
C19 Si2 C17 111.7(2)
N C1 C2 129.8(3)
N C1 C11 108.7(3)
C2 C1 C11 121.4(3)
C3 C2 C1 117.4(3)
C3 C2 H2 121.3
C1 C2 H2 121.3
C2 C3 C4 122.7(3)
C2 C3 H3 118.6
C4 C3 H3 118.6
C3 C4 C10 119.4(3)
C3 C4 C5 121.3(3)
C10 C4 C5 119.3(3)
C6 C5 C4 179.3(3)
C5 C6 Si1 174.6(3)
Si1 C7 H7A 109.5
Si1 C7 H7B 109.5
H7A C7 H7B 109.5
Si1 C7 H7C 109.5
H7A C7 H7C 109.5
H7B C7 H7C 109.5
Si1 C8 H8A 109.5
Si1 C8 H8B 109.5
H8A C8 H8B 109.5
Si1 C8 H8C 109.5
H8A C8 H8C 109.5
H8B C8 H8C 109.5
Si1 C9 H9A 109.5
Si1 C9 H9B 109.5
H9A C9 H9B 109.5
Si1 C9 H9C 109.5
H9A C9 H9C 109.5
H9B C9 H9C 109.5
C11 C10 C4 119.1(3)
C11 C10 H10 120.5
C4 C10 H10 120.5
C10 C11 C1 120.0(3)
C10 C11 C12 133.9(3)
C1 C11 C12 106.1(2)
C13 C12 C22 119.3(3)
C13 C12 C11 133.5(3)
C22 C12 C11 107.1(3)
C14 C13 C12 119.0(3)
C14 C13 H13 120.5
C12 C13 H13 120.5
C13 C14 C20 120.5(3)
C13 C14 C15 118.8(3)
C20 C14 C15 120.7(3)
C16 C15 C14 178.3(3)
C15 C16 Si2 174.4(3)
Si2 C17 H17A 109.5
Si2 C17 H17B 109.5
H17A C17 H17B 109.5
Si2 C17 H17C 109.5
H17A C17 H17C 109.5
H17B C17 H17C 109.5
Si2 C18 H18A 109.5
Si2 C18 H18B 109.5
H18A C18 H18B 109.5
Si2 C18 H18C 109.5
H18A C18 H18C 109.5
H18B C18 H18C 109.5
Si2 C19 H19A 109.5
Si2 C19 H19B 109.5
H19A C19 H19B 109.5
Si2 C19 H19C 109.5
H19A C19 H19C 109.5
H19B C19 H19C 109.5
C21 C20 C14 121.5(3)
C21 C20 H20 119.3
C14 C20 H20 119.3
C20 C21 C22 117.6(3)
C20 C21 H21 121.2
C22 C21 H21 121.2
N C22 C21 129.6(3)
N C22 C12 108.3(3)
C21 C22 C12 122.1(3)

loop_
_geom_bond_atom_site_label_1
_geom_bond_atom_site_label_2
_geom_bond_distance
N C1 1.375(4)
N C22 1.380(4)
N H 0.861(17)
Si1 C8 1.812(5)
Si1 C6 1.828(3)
Si1 C7 1.857(5)
Si1 C9 1.868(5)
Si2 C16 1.839(3)
Si2 C18 1.853(4)
Si2 C19 1.858(4)
Si2 C17 1.861(4)
C1 C2 1.395(4)
C1 C11 1.416(4)
C2 C3 1.373(5)
C2 H2 0.9500
C3 C4 1.401(5)
C3 H3 0.9500
C4 C10 1.405(4)
C4 C5 1.440(4)
C5 C6 1.202(4)
C7 H7A 0.9800
C7 H7B 0.9800
C7 H7C 0.9800
C8 H8A 0.9800
C8 H8B 0.9800
C8 H8C 0.9800
C9 H9A 0.9800
C9 H9B 0.9800
C9 H9C 0.9800
C10 C11 1.381(4)
C10 H10 0.9500
C11 C12 1.446(4)
C12 C13 1.397(4)
C12 C22 1.408(4)
C13 C14 1.392(4)
C13 H13 0.9500
C14 C20 1.402(5)
C14 C15 1.450(5)
C15 C16 1.208(5)
C17 H17A 0.9800
C17 H17B 0.9800
C17 H17C 0.9800
C18 H18A 0.9800
C18 H18B 0.9800
C18 H18C 0.9800
C19 H19A 0.9800
C19 H19B 0.9800
C19 H19C 0.9800
C20 C21 1.384(5)
C20 H20 0.9500
C21 C22 1.392(4)
C21 H21 0.9500
